data_7153821
loop_
_publ_author_name
'Hamnett, David J.'
'Moran, Wesley J.'

_publ_section_title
;
 Improving alkynyl(aryl)iodonium salts: 2-anisyl as a superior aryl group.
;
_journal_issue 24
_journal_name_full 'Organic &amp; biomolecular chemistry'
_journal_page_first 4156
_journal_page_last 4162
_journal_paper_doi 10.1039/c4ob00556b
_journal_volume 12
_journal_year 2014
_chemical_formula_sum 'C22 H19 I O4 S'
_chemical_formula_weight 506.33
_space_group_crystal_system triclinic
_space_group_IT_number 2
_space_group_name_Hall '-P 1'
_space_group_name_H-M_alt 'P -1'
_symmetry_space_group_name_Hall '-P 1'
_symmetry_space_group_name_H-M 'P -1'
_atom_sites_solution_hydrogens geom
_atom_sites_solution_primary direct
_atom_sites_solution_secondary difmap
_cell_angle_alpha 86.7170(10)
_cell_angle_beta 86.3770(10)
_cell_angle_gamma 82.0510(10)
_cell_formula_units_Z 2
_cell_length_a 8.3045(3)
_cell_length_b 10.2673(4)
_cell_length_c 12.5079(5)
_cell_measurement_reflns_used 9980
_cell_measurement_temperature 150.(2)
_cell_measurement_theta_max 30.8645
_cell_measurement_theta_min 2.4802
_cell_volume 1052.85(7)
_computing_cell_refinement 'SAINT V7.68A (Bruker AXS, 2009)'
_computing_data_collection 'Bruker Instrument Service v2011.6.0.0'
_computing_data_reduction 'SAINT V7.68A (Bruker AXS, 2009)'
_computing_structure_refinement 'SHELXL-97 (Sheldrick, 2008)'
_computing_structure_solution 'SHELXS-97 (Sheldrick, 2008)'
_diffrn_ambient_temperature 150.(2)
_diffrn_detector_area_resol_mean 8.3333
_diffrn_measured_fraction_theta_full 1.000
_diffrn_measured_fraction_theta_max 1.000
_diffrn_radiation_wavelength 0.71073
_diffrn_reflns_av_R_equivalents 0.0173
_diffrn_reflns_av_sigmaI/netI 0.0163
_diffrn_reflns_limit_h_max 11
_diffrn_reflns_limit_h_min -11
_diffrn_reflns_limit_k_max 6
_diffrn_reflns_limit_k_min -14
_diffrn_reflns_limit_l_max 17
_diffrn_reflns_limit_l_min -17
_diffrn_reflns_number 22158
_diffrn_reflns_theta_full 29.57
_diffrn_reflns_theta_max 29.57
_diffrn_reflns_theta_min 1.63
_exptl_absorpt_coefficient_mu 1.644
_exptl_absorpt_correction_T_max 0.80
_exptl_absorpt_correction_T_min 0.66
_exptl_absorpt_correction_type multi-scan
_exptl_absorpt_process_details 'SADABS V2008/1 (Bruker AXS)'
_exptl_crystal_colour 'clear colourless'
_exptl_crystal_density_diffrn 1.597
_exptl_crystal_density_method 'not measured'
_exptl_crystal_description block
_exptl_crystal_F_000 504
_exptl_crystal_size_max 0.400
_exptl_crystal_size_mid 0.160
_exptl_crystal_size_min 0.140
_refine_diff_density_max 1.006
_refine_diff_density_min -0.371
_refine_ls_extinction_method none
_refine_ls_goodness_of_fit_ref 1.087
_refine_ls_hydrogen_treatment constr
_refine_ls_matrix_type full
_refine_ls_number_parameters 255
_refine_ls_number_reflns 5928
_refine_ls_number_restraints 0
_refine_ls_restrained_S_all 1.087
_refine_ls_R_factor_all 0.0235
_refine_ls_R_factor_gt 0.0203
_refine_ls_shift/su_max 0.002
_refine_ls_shift/su_mean 0.000
_refine_ls_structure_factor_coef Fsqd
_refine_ls_weighting_details 'calc w=1/[\s^2^(Fo^2^)+(0.0218P)^2^+0.6399P] where P=(Fo^2^+2Fc^2^)/3'
_refine_ls_weighting_scheme calc
_refine_ls_wR_factor_gt 0.0486
_refine_ls_wR_factor_ref 0.0507
_reflns_number_gt 5489
_reflns_number_total 5928
_reflns_threshold_expression >2sigma(I)
_cod_data_source_file c4ob00556b2.cif
_cod_data_source_block I
_cod_depositor_comments 'Adding full bibliography for 7153821.cif.'
_cod_database_code 7153821

loop_
_space_group_symop_operation_xyz
'x, y, z'
'-x, -y, -z'

loop_
_atom_site_type_symbol
_atom_site_label
_atom_site_fract_x
_atom_site_fract_y
_atom_site_fract_z
_atom_site_U_iso_or_equiv
_atom_site_adp_type
_atom_site_calc_flag
_atom_site_refinement_flags
_atom_site_occupancy
I I1 0.386985(12) 0.71873(9) 0.389739(8) 0.02327(4) Uani d . 1
S S1 1.26391(5) 0.54256(4) 0.62640(4) 0.03006(9) Uani d . 1
O O1 0.33995(15) 1.01552(12) 0.40177(11) 0.0308(3) Uani d . 1
O O2 1.21392(19) 0.65984(15) 0.55778(13) 0.0476(4) Uani d . 1
O O3 1.38852(18) 0.56045(19) 0.69718(14) 0.0528(4) Uani d . 1
O O4 1.30541(18) 0.42571(14) 0.56504(12) 0.0427(3) Uani d . 1
C C1 0.17596(19) 0.85474(15) 0.37174(13) 0.0223(3) Uani d . 1
C C2 0.0306(2) 0.81107(17) 0.35305(14) 0.0271(3) Uani d . 1
H H2 0.0249 0.72 0.3473 0.033 Uiso calc R 1
C C3 -0.1071(2) 0.90399(19) 0.34294(15) 0.0313(4) Uani d . 1
H H3 -0.2087 0.877 0.3298 0.038 Uiso calc R 1
C C4 -0.0953(2) 1.03607(18) 0.35210(15) 0.0304(4) Uani d . 1
H H4 -0.1898 1.0989 0.3452 0.036 Uiso calc R 1
C C5 0.0509(2) 1.07873(16) 0.37103(14) 0.0274(3) Uani d . 1
H H5 0.0563 1.1699 0.3768 0.033 Uiso calc R 1
C C6 0.1902(2) 0.98702(15) 0.38163(13) 0.0233(3) Uani d . 1
C C7 0.3659(3) 1.15060(19) 0.3933(2) 0.0412(5) Uani d . 1
H H7A 0.3344 1.1893 0.323 0.062 Uiso calc R 1
H H7B 0.4813 1.1564 0.4013 0.062 Uiso calc R 1
H H7C 0.2998 1.1987 0.4498 0.062 Uiso calc R 1
C C8 1.0871(2) 0.51933(16) 0.70777(14) 0.0254(3) Uani d . 1
C C9 1.1039(2) 0.4602(2) 0.80975(15) 0.0334(4) Uani d . 1
H H9 1.209 0.4352 0.8363 0.04 Uiso calc R 1
C C10 0.9656(3) 0.4378(2) 0.87269(16) 0.0380(4) Uani d . 1
H H10 0.9768 0.3957 0.942 0.046 Uiso calc R 1
C C11 0.8107(2) 0.47638(19) 0.83557(17) 0.0354(4) Uani d . 1
C C12 0.7966(2) 0.53449(17) 0.73300(17) 0.0326(4) Uani d . 1
H H12 0.6915 0.5608 0.7068 0.039 Uiso calc R 1
C C13 0.9338(2) 0.55478(16) 0.66803(15) 0.0278(3) Uani d . 1
H H13 0.9229 0.5924 0.5973 0.033 Uiso calc R 1
C C14 0.6608(3) 0.4539(3) 0.9053(2) 0.0524(6) Uani d . 1
H H14A 0.5705 0.5219 0.8872 0.079 Uiso calc R 1
H H14B 0.6833 0.4583 0.9809 0.079 Uiso calc R 1
H H14C 0.6314 0.367 0.8931 0.079 Uiso calc R 1
C C15 0.5002(2) 0.78872(18) 0.25550(15) 0.0303(4) Uani d . 1
C C16 0.5696(2) 0.83320(19) 0.17820(15) 0.0321(4) Uani d . 1
C C17 0.6559(2) 0.8877(2) 0.08701(16) 0.0367(4) Uani d . 1
C C18 0.6864(3) 1.0170(2) 0.08555(19) 0.0464(5) Uani d . 1
H H18 0.6487 1.0705 0.1439 0.056 Uiso calc R 1
C C19 0.7737(3) 1.0679(3) -0.0033(2) 0.0576(7) Uani d . 1
H H19 0.7959 1.1564 -0.0052 0.069 Uiso calc R 1
C C20 0.8272(3) 0.9899(3) -0.0879(2) 0.0591(7) Uani d . 1
H H20 0.8857 1.0254 -0.1478 0.071 Uiso calc R 1
C C21 0.7976(3) 0.8617(3) -0.08695(19) 0.0579(7) Uani d . 1
H H21 0.8362 0.8086 -0.1454 0.069 Uiso calc R 1
C C22 0.7110(3) 0.8106(3) -0.00009(17) 0.0481(5) Uani d . 1
H H22 0.6887 0.7223 0.0004 0.058 Uiso calc R 1

loop_
_atom_site_aniso_label
_atom_site_aniso_U_11
_atom_site_aniso_U_22
_atom_site_aniso_U_33
_atom_site_aniso_U_12
_atom_site_aniso_U_13
_atom_site_aniso_U_23
I1 0.02053(5) 0.02070(5) 0.02657(6) 0.00195(3) 0.00167(4) 0.00126(3)
S1 0.02215(19) 0.0305(2) 0.0329(2) 0.00496(15) 0.00642(16) 0.00911(16)
O1 0.0247(6) 0.0221(6) 0.0466(8) -0.0029(4) -0.0092(5) -0.0021(5)
O2 0.0406(8) 0.0375(7) 0.0530(9) 0.0152(6) 0.0216(7) 0.0222(6)
O3 0.0264(7) 0.0797(12) 0.0532(10) -0.0148(7) 0.0023(7) 0.0031(8)
O4 0.0376(8) 0.0387(8) 0.0446(8) 0.0128(6) 0.0114(6) 0.0005(6)
C1 0.0205(7) 0.0216(7) 0.0235(7) 0.0019(5) -0.0019(6) 0.0002(5)
C2 0.0253(8) 0.0276(8) 0.0290(8) -0.0048(6) -0.0018(6) -0.0023(6)
C3 0.0210(8) 0.0391(9) 0.0341(9) -0.0036(7) -0.0044(7) -0.0014(7)
C4 0.0231(8) 0.0345(9) 0.0308(9) 0.0058(7) -0.0039(7) 0.0013(7)
C5 0.0281(8) 0.0225(7) 0.0297(8) 0.0031(6) -0.0028(7) 0.0008(6)
C6 0.0234(7) 0.0224(7) 0.0237(7) -0.0013(6) -0.0033(6) 0.0001(5)
C7 0.0382(11) 0.0268(9) 0.0611(14) -0.0088(8) -0.0104(10) -0.0040(8)
C8 0.0227(7) 0.0247(7) 0.0273(8) -0.0002(6) 0.0034(6) -0.0014(6)
C9 0.0282(9) 0.0432(10) 0.0287(9) -0.0065(7) -0.0014(7) 0.0028(7)
C10 0.0398(11) 0.0478(11) 0.0274(9) -0.0140(9) 0.0059(8) 0.0007(8)
C11 0.0308(9) 0.0329(9) 0.0435(11) -0.0103(7) 0.0124(8) -0.0113(8)
C12 0.0211(8) 0.0245(8) 0.0523(11) -0.0024(6) 0.0010(7) -0.0076(7)
C13 0.0258(8) 0.0210(7) 0.0351(9) 0.0010(6) -0.0014(7) 0.0003(6)
C14 0.0405(12) 0.0567(14) 0.0616(15) -0.0202(10) 0.0237(11) -0.0128(11)
C15 0.0265(8) 0.0331(9) 0.0301(9) -0.0012(7) -0.0007(7) 0.0009(7)
C16 0.0273(8) 0.0394(10) 0.0288(9) -0.0032(7) -0.0039(7) 0.0036(7)
C17 0.0275(9) 0.0520(11) 0.0294(9) -0.0043(8) -0.0066(7) 0.0120(8)
C18 0.0432(12) 0.0523(13) 0.0431(12) -0.0085(10) -0.0091(9) 0.0136(9)
C19 0.0493(14) 0.0636(16) 0.0615(16) -0.0195(12) -0.0164(12) 0.0274(13)
C20 0.0415(13) 0.096(2) 0.0374(12) -0.0119(13) -0.0041(10) 0.0262(13)
C21 0.0537(15) 0.087(2) 0.0302(11) -0.0082(13) 0.0038(10) 0.0094(11)
C22 0.0485(13) 0.0638(15) 0.0309(10) -0.0079(11) -0.0003(9) 0.0053(9)

loop_
_atom_type_symbol
_atom_type_description
_atom_type_scat_dispersion_real
_atom_type_scat_dispersion_imag
_atom_type_scat_source
C C 0.0033 0.0016 'International Tables Vol C Tables 4.2.6.8 and 6.1.1.4'
H H 0.0000 0.0000 'International Tables Vol C Tables 4.2.6.8 and 6.1.1.4'
O O 0.0106 0.0060 'International Tables Vol C Tables 4.2.6.8 and 6.1.1.4'
S S 0.1246 0.1234 'International Tables Vol C Tables 4.2.6.8 and 6.1.1.4'
I I -0.4742 1.8119 'International Tables Vol C Tables 4.2.6.8 and 6.1.1.4'

loop_
_geom_angle_atom_site_label_1
_geom_angle_atom_site_label_2
_geom_angle_atom_site_label_3
_geom_angle
C15 I1 C1 93.12(7)
O3 S1 O4 112.68(10)
O3 S1 O2 113.27(11)
O4 S1 O2 111.97(10)
O3 S1 C8 107.13(9)
O4 S1 C8 106.64(9)
O2 S1 C8 104.46(8)
C6 O1 C7 117.87(14)
C2 C1 C6 122.96(15)
C2 C1 I1 119.92(12)
C6 C1 I1 117.10(12)
C1 C2 C3 118.27(16)
C1 C2 H2 120.9
C3 C2 H2 120.9
C4 C3 C2 119.63(17)
C4 C3 H3 120.2
C2 C3 H3 120.2
C5 C4 C3 121.62(16)
C5 C4 H4 119.2
C3 C4 H4 119.2
C4 C5 C6 119.58(16)
C4 C5 H5 120.2
C6 C5 H5 120.2
O1 C6 C1 116.62(14)
O1 C6 C5 125.46(15)
C1 C6 C5 117.92(15)
O1 C7 H7A 109.5
O1 C7 H7B 109.5
H7A C7 H7B 109.5
O1 C7 H7C 109.5
H7A C7 H7C 109.5
H7B C7 H7C 109.5
C9 C8 C13 120.58(16)
C9 C8 S1 119.15(13)
C13 C8 S1 120.21(13)
C8 C9 C10 119.40(18)
C8 C9 H9 120.3
C10 C9 H9 120.3
C9 C10 C11 120.86(19)
C9 C10 H10 119.6
C11 C10 H10 119.6
C12 C11 C10 118.81(17)
C12 C11 C14 120.6(2)
C10 C11 C14 120.5(2)
C11 C12 C13 121.06(17)
C11 C12 H12 119.5
C13 C12 H12 119.5
C12 C13 C8 119.23(17)
C12 C13 H13 120.4
C8 C13 H13 120.4
C11 C14 H14A 109.5
C11 C14 H14B 109.5
H14A C14 H14B 109.5
C11 C14 H14C 109.5
H14A C14 H14C 109.5
H14B C14 H14C 109.5
C16 C15 I1 177.64(18)
C15 C16 C17 178.6(2)
C18 C17 C22 119.6(2)
C18 C17 C16 119.9(2)
C22 C17 C16 120.5(2)
C17 C18 C19 119.1(2)
C17 C18 H18 120.4
C19 C18 H18 120.4
C20 C19 C18 120.1(3)
C20 C19 H19 120.0
C18 C19 H19 120.0
C21 C20 C19 121.1(2)
C21 C20 H20 119.5
C19 C20 H20 119.5
C20 C21 C22 119.3(3)
C20 C21 H21 120.3
C22 C21 H21 120.3
C21 C22 C17 120.7(3)
C21 C22 H22 119.7
C17 C22 H22 119.7

loop_
_geom_bond_atom_site_label_1
_geom_bond_atom_site_label_2
_geom_bond_distance
I1 C15 2.0172(19)
I1 C1 2.0997(15)
S1 O3 1.4407(17)
S1 O4 1.4508(15)
S1 O2 1.4654(14)
S1 C8 1.7688(17)
O1 C6 1.358(2)
O1 C7 1.430(2)
C1 C2 1.382(2)
C1 C6 1.393(2)
C2 C3 1.392(2)
C2 H2 0.95
C3 C4 1.385(3)
C3 H3 0.95
C4 C5 1.385(3)
C4 H4 0.95
C5 C6 1.395(2)
C5 H5 0.95
C7 H7A 0.98
C7 H7B 0.98
C7 H7C 0.98
C8 C9 1.388(2)
C8 C13 1.390(2)
C9 C10 1.389(3)
C9 H9 0.95
C10 C11 1.393(3)
C10 H10 0.95
C11 C12 1.388(3)
C11 C14 1.511(3)
C12 C13 1.389(3)
C12 H12 0.95
C13 H13 0.95
C14 H14A 0.98
C14 H14B 0.98
C14 H14C 0.98
C15 C16 1.195(3)
C16 C17 1.436(3)
C17 C18 1.384(3)
C17 C22 1.399(3)
C18 C19 1.405(3)
C18 H18 0.95
C19 C20 1.377(4)
C19 H19 0.95
C20 C21 1.371(4)
C20 H20 0.95
C21 C22 1.383(3)
C21 H21 0.95
C22 H22 0.95
